data_1544064
loop_
_publ_author_name
'G\'omez-Gualdr\'on, Diego A.'
'Col\'on, Yamil J.'
'Zhang, Xu'
'Wang, Timothy C.'
'Chen, Yu-Sheng'
'Hupp, Joseph T.'
'Yildirim, Taner'
'Farha, Omar K.'
'Zhang, Jian'
'Snurr, Randall Q.'

_publ_section_title
;
 Evaluating topologically diverse metal--organic frameworks for
 cryo-adsorbed hydrogen storage
;
_journal_issue 10
_journal_name_full 'Energy Environ. Sci.'
_journal_page_first 3279
_journal_paper_doi 10.1039/C6EE02104B
_journal_volume 9
_journal_year 2016
_chemical_formula_moiety 'C84 H48 Cu3 O15'
_chemical_formula_sum 'C84 H48 Cu3 O15'
_chemical_formula_weight 1487.84
_chemical_melting_point ?
_chemical_name_systematic
; 
 ? 
;
_space_group_IT_number 229
_symmetry_cell_setting cubic
_symmetry_space_group_name_Hall '-I 4 2 3'
_symmetry_space_group_name_H-M 'I m -3 m'
_atom_sites_solution_hydrogens geom
_atom_sites_solution_primary direct
_atom_sites_solution_secondary difmap
_audit_creation_method SHELXL-97
_audit_update_record
;
2015-07-29 deposited with the CCDC.
2016-09-09 downloaded from the CCDC.
;
_cell_angle_alpha 90.00
_cell_angle_beta 90.00
_cell_angle_gamma 90.00
_cell_formula_units_Z 8
_cell_length_a 39.618(3)
_cell_length_b 39.618(3)
_cell_length_c 39.618(3)
_cell_measurement_temperature 296(2)
_cell_volume 62184(8)
_computing_structure_refinement 'SHELXL-97 (Sheldrick, 1997)'
_computing_structure_solution 'SHELXS-97 (Sheldrick, 1990)'
_diffrn_ambient_temperature 296(2)
_diffrn_measured_fraction_theta_full 0.980
_diffrn_measured_fraction_theta_max 0.980
_diffrn_measurement_device_type 'Bruker APEX-II CCD'
_diffrn_measurement_method '\f and \w scans'
_diffrn_radiation_source Synchrotron
_diffrn_radiation_type Synchrotron
_diffrn_radiation_wavelength 0.44280
_diffrn_reflns_av_R_equivalents 0.1626
_diffrn_reflns_av_sigmaI/netI 0.0879
_diffrn_reflns_limit_h_max 49
_diffrn_reflns_limit_h_min -44
_diffrn_reflns_limit_k_max 48
_diffrn_reflns_limit_k_min -49
_diffrn_reflns_limit_l_max 45
_diffrn_reflns_limit_l_min -49
_diffrn_reflns_number 266732
_diffrn_reflns_theta_full 16.17
_diffrn_reflns_theta_max 16.17
_diffrn_reflns_theta_min 0.91
_exptl_absorpt_coefficient_mu 0.062
_exptl_absorpt_correction_type multi-scan
_exptl_crystal_colour green
_exptl_crystal_density_diffrn 0.318
_exptl_crystal_density_method 'not measured'
_exptl_crystal_description block
_exptl_crystal_F_000 6072
_exptl_crystal_size_max 0.250
_exptl_crystal_size_mid 0.250
_exptl_crystal_size_min 0.200
_refine_diff_density_max 1.194
_refine_diff_density_min -1.122
_refine_diff_density_rms 0.098
_refine_ls_extinction_coef 0.161(11)
_refine_ls_extinction_expression Fc^*^=kFc[1+0.001xFc^2^\l^3^/sin(2\q)]^-1/4^
_refine_ls_extinction_method SHELXL
_refine_ls_goodness_of_fit_ref 1.134
_refine_ls_hydrogen_treatment mixed
_refine_ls_matrix_type full
_refine_ls_number_parameters 85
_refine_ls_number_reflns 5887
_refine_ls_number_restraints 6
_refine_ls_restrained_S_all 1.141
_refine_ls_R_factor_all 0.1530
_refine_ls_R_factor_gt 0.1388
_refine_ls_shift/su_max 0.001
_refine_ls_shift/su_mean 0.000
_refine_ls_structure_factor_coef Fsqd
_refine_ls_weighting_details 'calc w=1/[\s^2^(Fo^2^)+(0.1953P)^2^+111.3530P] where P=(Fo^2^+2Fc^2^)/3'
_refine_ls_weighting_scheme calc
_refine_ls_wR_factor_gt 0.3490
_refine_ls_wR_factor_ref 0.3607
_reflns_number_gt 4766
_reflns_number_total 5887
_reflns_threshold_expression >2sigma(I)
_cod_data_source_file c6ee02104b2.cif
_cod_data_source_block S2
_cod_depositor_comments
;
The following automatic conversions were performed:

'_chemical_melting_point' value 'not measured' was changed to '?' -
the value is undefined or not given.

'_symmetry_cell_setting' value 'Cubic' changed to 'cubic' according
to
/usr/data/users/saulius/crontab/automatic-downloads/rss-feeds/RSC/lib/dictionaries/cif_core.dic
dictionary named 'cif_core.dic' version 2.4.2 from 2011-04-26.

'_exptl_absorpt_correction_type' value 'Multi-scan' changed to
'multi-scan' according to
/usr/data/users/saulius/crontab/automatic-downloads/rss-feeds/RSC/lib/dictionaries/cif_core.dic
dictionary named 'cif_core.dic' version 2.4.2 from 2011-04-26.

Automatic conversion script
Id: cif_fix_values 4268 2015-11-12 08:31:59Z antanas 

 Adding full bibliography for 1544063--1544065.cif.
;
_cod_original_cell_volume 62184(9)
_cod_original_sg_symbol_H-M Im-3m
_cod_database_code 1544064

loop_
_symmetry_equiv_pos_as_xyz
'x, y, z'
'-x, -y, z'
'-x, y, -z'
'x, -y, -z'
'z, x, y'
'z, -x, -y'
'-z, -x, y'
'-z, x, -y'
'y, z, x'
'-y, z, -x'
'y, -z, -x'
'-y, -z, x'
'y, x, -z'
'-y, -x, -z'
'y, -x, z'
'-y, x, z'
'x, z, -y'
'-x, z, y'
'-x, -z, -y'
'x, -z, y'
'z, y, -x'
'z, -y, x'
'-z, y, x'
'-z, -y, -x'
'x+1/2, y+1/2, z+1/2'
'-x+1/2, -y+1/2, z+1/2'
'-x+1/2, y+1/2, -z+1/2'
'x+1/2, -y+1/2, -z+1/2'
'z+1/2, x+1/2, y+1/2'
'z+1/2, -x+1/2, -y+1/2'
'-z+1/2, -x+1/2, y+1/2'
'-z+1/2, x+1/2, -y+1/2'
'y+1/2, z+1/2, x+1/2'
'-y+1/2, z+1/2, -x+1/2'
'y+1/2, -z+1/2, -x+1/2'
'-y+1/2, -z+1/2, x+1/2'
'y+1/2, x+1/2, -z+1/2'
'-y+1/2, -x+1/2, -z+1/2'
'y+1/2, -x+1/2, z+1/2'
'-y+1/2, x+1/2, z+1/2'
'x+1/2, z+1/2, -y+1/2'
'-x+1/2, z+1/2, y+1/2'
'-x+1/2, -z+1/2, -y+1/2'
'x+1/2, -z+1/2, y+1/2'
'z+1/2, y+1/2, -x+1/2'
'z+1/2, -y+1/2, x+1/2'
'-z+1/2, y+1/2, x+1/2'
'-z+1/2, -y+1/2, -x+1/2'
'-x, -y, -z'
'x, y, -z'
'x, -y, z'
'-x, y, z'
'-z, -x, -y'
'-z, x, y'
'z, x, -y'
'z, -x, y'
'-y, -z, -x'
'y, -z, x'
'-y, z, x'
'y, z, -x'
'-y, -x, z'
'y, x, z'
'-y, x, -z'
'y, -x, -z'
'-x, -z, y'
'x, -z, -y'
'x, z, y'
'-x, z, -y'
'-z, -y, x'
'-z, y, -x'
'z, -y, -x'
'z, y, x'
'-x+1/2, -y+1/2, -z+1/2'
'x+1/2, y+1/2, -z+1/2'
'x+1/2, -y+1/2, z+1/2'
'-x+1/2, y+1/2, z+1/2'
'-z+1/2, -x+1/2, -y+1/2'
'-z+1/2, x+1/2, y+1/2'
'z+1/2, x+1/2, -y+1/2'
'z+1/2, -x+1/2, y+1/2'
'-y+1/2, -z+1/2, -x+1/2'
'y+1/2, -z+1/2, x+1/2'
'-y+1/2, z+1/2, x+1/2'
'y+1/2, z+1/2, -x+1/2'
'-y+1/2, -x+1/2, z+1/2'
'y+1/2, x+1/2, z+1/2'
'-y+1/2, x+1/2, -z+1/2'
'y+1/2, -x+1/2, -z+1/2'
'-x+1/2, -z+1/2, y+1/2'
'x+1/2, -z+1/2, -y+1/2'
'x+1/2, z+1/2, y+1/2'
'-x+1/2, z+1/2, -y+1/2'
'-z+1/2, -y+1/2, x+1/2'
'-z+1/2, y+1/2, -x+1/2'
'z+1/2, -y+1/2, -x+1/2'
'z+1/2, y+1/2, x+1/2'

loop_
_atom_site_label
_atom_site_type_symbol
_atom_site_fract_x
_atom_site_fract_y
_atom_site_fract_z
_atom_site_U_iso_or_equiv
_atom_site_adp_type
_atom_site_occupancy
_atom_site_symmetry_multiplicity
_atom_site_calc_flag
_atom_site_refinement_flags
Cu1 Cu 0.21664(3) 0.5000 0.0000 0.0585(6) Uani 1 4 d S
O1 O 0.22106(10) 0.46521(7) -0.03478(8) 0.0812(11) Uani 1 1 d .
O2 O 0.1618(3) 0.5000 0.0000 0.116(3) Uani 1 4 d S
C1 C 0.2500 0.27522(7) -0.22478(7) 0.0634(18) Uani 1 2 d SU
C2 C 0.2500 0.30157(7) -0.19843(7) 0.073(2) Uani 1 2 d S
C3 C 0.2309(3) 0.29780(19) -0.16941(19) 0.155(4) Uani 1 1 d .
H3A H 0.2175 0.2787 -0.1665 0.186 Uiso 1 1 calc R
C4 C 0.2316(3) 0.32285(18) -0.14439(18) 0.148(3) Uani 1 1 d .
H4A H 0.2192 0.3196 -0.1247 0.177 Uiso 1 1 calc R
C5 C 0.2500 0.35195(9) -0.14805(9) 0.089(3) Uani 1 2 d S
C6 C 0.2500 0.37805(9) -0.12195(9) 0.095(3) Uani 1 2 d S
C7 C 0.21973(19) 0.3896(2) -0.1074(2) 0.159(4) Uani 1 1 d .
H7A H 0.1992 0.3812 -0.1151 0.191 Uiso 1 1 calc R
C8 C 0.22024(18) 0.41331(17) -0.08188(19) 0.140(4) Uani 1 1 d .
H8A H 0.2001 0.4192 -0.0714 0.168 Uiso 1 1 calc R
C9 C 0.2500 0.42852(8) -0.07148(8) 0.081(2) Uani 1 2 d S
C10 C 0.2500 0.45526(11) -0.04474(11) 0.079(2) Uani 1 2 d S

loop_
_atom_site_aniso_label
_atom_site_aniso_U_11
_atom_site_aniso_U_22
_atom_site_aniso_U_33
_atom_site_aniso_U_23
_atom_site_aniso_U_13
_atom_site_aniso_U_12
Cu1 0.1465(12) 0.0133(5) 0.0157(5) 0.000 0.000 0.000
O1 0.139(3) 0.0501(17) 0.0543(18) -0.0296(15) 0.0057(18) -0.0005(17)
O2 0.174(9) 0.084(5) 0.090(5) 0.000 0.000 0.000
C1 0.057(3) 0.067(2) 0.067(2) -0.055(3) -0.049(2) 0.049(2)
C2 0.081(4) 0.069(3) 0.069(3) -0.057(3) -0.054(3) 0.054(3)
C3 0.235(9) 0.111(5) 0.119(6) -0.097(5) 0.036(6) -0.040(6)
C4 0.239(9) 0.100(5) 0.104(5) -0.085(4) 0.033(5) -0.029(5)
C5 0.109(5) 0.079(3) 0.079(3) -0.068(4) -0.035(3) 0.035(3)
C6 0.125(6) 0.080(4) 0.080(4) -0.071(4) -0.017(4) 0.017(4)
C7 0.140(6) 0.160(7) 0.177(8) -0.154(7) -0.015(5) 0.012(5)
C8 0.131(5) 0.133(6) 0.156(7) -0.128(6) 0.008(4) 0.009(4)
C9 0.156(7) 0.044(2) 0.044(2) -0.030(2) -0.007(3) 0.007(3)
C10 0.161(8) 0.0376(18) 0.0376(18) -0.004(2) -0.002(3) 0.002(3)

loop_
_atom_type_symbol
_atom_type_description
_atom_type_scat_dispersion_real
_atom_type_scat_dispersion_imag
_atom_type_scat_source
C C 0.0015 0.0009 'International Tables Vol C Tables 4.2.6.8 and 6.1.1.4'
H H 0.0000 0.0000 'International Tables Vol C Tables 4.2.6.8 and 6.1.1.4'
O O 0.0056 0.0036 'International Tables Vol C Tables 4.2.6.8 and 6.1.1.4'
Cu Cu 0.3240 0.8257 'International Tables Vol C Tables 4.2.6.8 and 6.1.1.4'

loop_
_geom_angle_atom_site_label_1
_geom_angle_atom_site_label_2
_geom_angle_atom_site_label_3
_geom_angle
_geom_angle_site_symmetry_1
_geom_angle_site_symmetry_3
O1 Cu1 O1 89.53(19) . 50
O1 Cu1 O1 89.56(19) . 51_565
O1 Cu1 O1 169.7(2) 50 51_565
O1 Cu1 O1 169.7(2) . 4_565
O1 Cu1 O1 89.55(19) 50 4_565
O1 Cu1 O1 89.53(19) 51_565 4_565
O1 Cu1 O2 95.13(12) . .
O1 Cu1 O2 95.13(12) 50 .
O1 Cu1 O2 95.13(12) 51_565 .
O1 Cu1 O2 95.13(12) 4_565 .
O1 Cu1 Cu1 84.87(12) . 89_554
O1 Cu1 Cu1 84.87(12) 50 89_554
O1 Cu1 Cu1 84.87(12) 51_565 89_554
O1 Cu1 Cu1 84.87(12) 4_565 89_554
O2 Cu1 Cu1 180.0 . 89_554
C10 O1 Cu1 121.1(3) . .
C1 C1 C1 120.000(1) 83_554 80_554
C1 C1 C2 120.000(1) 83_554 .
C1 C1 C2 120.000(1) 80_554 .
C3 C2 C3 118.6(6) . 42_554
C3 C2 C1 120.7(3) . .
C3 C2 C1 120.7(3) 42_554 .
C2 C3 C4 119.9(7) . .
C5 C4 C3 122.0(7) . .
C4 C5 C4 117.4(6) 42_554 .
C4 C5 C6 121.3(3) 42_554 .
C4 C5 C6 121.3(3) . .
C7 C6 C7 117.5(6) . 42_554
C7 C6 C5 121.3(3) . .
C7 C6 C5 121.3(3) 42_554 .
C8 C7 C6 120.6(6) . .
C7 C8 C9 121.7(6) . .
C8 C9 C8 117.7(5) . 42_554
C8 C9 C10 121.2(3) . .
C8 C9 C10 121.2(3) 42_554 .
O1 C10 O1 128.1(6) . 42_554
O1 C10 C9 115.9(3) . .
O1 C10 C9 115.9(3) 42_554 .

loop_
_geom_bond_atom_site_label_1
_geom_bond_atom_site_label_2
_geom_bond_distance
_geom_bond_site_symmetry_2
Cu1 O1 1.957(3) .
Cu1 O1 1.957(3) 50
Cu1 O1 1.957(3) 51_565
Cu1 O1 1.957(3) 4_565
Cu1 O2 2.171(11) .
Cu1 Cu1 2.643(2) 89_554
O1 C10 1.275(4) .
C1 C1 1.413(4) 83_554
C1 C1 1.413(4) 80_554
C1 C2 1.476(5) .
C2 C3 1.385(9) .
C2 C3 1.385(9) 42_554
C3 C4 1.403(6) .
C4 C5 1.372(8) .
C5 C4 1.372(8) 42_554
C5 C6 1.463(6) .
C6 C7 1.406(7) .
C6 C7 1.406(7) 42_554
C7 C8 1.381(6) .
C8 C9 1.387(7) .
C9 C8 1.387(7) 42_554
C9 C10 1.498(7) .
C10 O1 1.275(4) 42_554
